data_7223063
loop_
_publ_author_name
'Imoto, Hiroaki'
'Nohmi, Katsuya'
'Kizaki, Kohei'
'Watase, Seiji'
'Matsukawa, Kimihiro'
'Yamamoto, Shunsuke'
'Mitsuishi, Masaya'
'Naka, Kensuke'

_publ_section_title
;
 Effect of Alkyl Groups on Emission Properties of Aggregation Induced
 Emission Active N-Alkyl Arylaminomaleimide Dyes
;
_journal_name_full 'RSC Adv.'
_journal_paper_doi 10.1039/C5RA18690K
_journal_year 2015
_chemical_formula_moiety 'C16 H18 N2 O2'
_chemical_formula_sum 'C16 H18 N2 O2'
_chemical_formula_weight 270.33
_space_group_crystal_system triclinic
_space_group_IT_number 2
_space_group_name_Hall '-P 1'
_space_group_name_H-M_alt 'P -1'
_symmetry_space_group_name_Hall '-P 1'
_symmetry_space_group_name_H-M 'P -1'
_atom_sites_solution_hydrogens geom
_atom_sites_solution_primary direct
_atom_sites_solution_secondary difmap
_audit_update_record
;
2015-09-10 deposited with the CCDC.
2015-10-27 downloaded from the CCDC.
;
_cell_angle_alpha 80.6615(13)
_cell_angle_beta 86.8077(13)
_cell_angle_gamma 80.6155(15)
_cell_formula_units_Z 4
_cell_length_a 9.2789(5)
_cell_length_b 10.8413(5)
_cell_length_c 14.3960(6)
_cell_measurement_reflns_used 7076
_cell_measurement_temperature 296
_cell_measurement_theta_max 27.44
_cell_measurement_theta_min 3.17
_cell_volume 1409.22(12)
_computing_cell_refinement 'RAPID AUTO'
_computing_data_collection 'RAPID AUTO (Rigaku, ????)'
_computing_data_reduction 'RAPID AUTO'
_computing_molecular_graphics 'CrystalStructure 4.1'
_computing_publication_material 'CrystalStructure 4.1 (Rigaku, 2014)'
_computing_structure_refinement 'SHELXL97 (Sheldrick, 2008)'
_computing_structure_solution 'SIR92 (Altomare, et al., 1994)'
_diffrn_ambient_temperature 296
_diffrn_detector_area_resol_mean 10.000
_diffrn_measured_fraction_theta_full 0.997
_diffrn_measured_fraction_theta_max 0.992
_diffrn_measurement_device_type 'Rigaku R-AXIS RAPID'
_diffrn_measurement_method \w
_diffrn_radiation_type 'Mo K\a'
_diffrn_radiation_wavelength 0.71075
_diffrn_reflns_av_R_equivalents 0.0363
_diffrn_reflns_laue_measured_fraction_full 0.997
_diffrn_reflns_laue_measured_fraction_max 0.992
_diffrn_reflns_limit_h_max 12
_diffrn_reflns_limit_h_min -12
_diffrn_reflns_limit_k_max 13
_diffrn_reflns_limit_k_min -14
_diffrn_reflns_limit_l_max 18
_diffrn_reflns_limit_l_min -17
_diffrn_reflns_number 13827
_diffrn_reflns_point_group_measured_fraction_full 0.997
_diffrn_reflns_point_group_measured_fraction_max 0.992
_diffrn_reflns_theta_full 25.242
_diffrn_reflns_theta_max 27.447
_diffrn_reflns_theta_min 3.165
_diffrn_standards_number 0
_exptl_absorpt_coefficient_mu 0.085
_exptl_absorpt_correction_T_max 0.996
_exptl_absorpt_correction_T_min 0.789
_exptl_absorpt_correction_type multi-scan
_exptl_absorpt_process_details 'ABSCOR (Rigaku, 1995)'
_exptl_crystal_colour yellow
_exptl_crystal_density_diffrn 1.274
_exptl_crystal_density_method 'not measured'
_exptl_crystal_description platelet
_exptl_crystal_F_000 576.00
_exptl_crystal_size_max 0.300
_exptl_crystal_size_mid 0.150
_exptl_crystal_size_min 0.050
_refine_diff_density_max 0.26
_refine_diff_density_min -0.29
_refine_ls_extinction_method none
_refine_ls_goodness_of_fit_ref 1.091
_refine_ls_hydrogen_treatment constr
_refine_ls_number_parameters 361
_refine_ls_number_reflns 6373
_refine_ls_number_restraints 1
_refine_ls_R_factor_all 0.1431
_refine_ls_R_factor_gt 0.0477
_refine_ls_shift/su_max 0.000
_refine_ls_structure_factor_coef Fsqd
_refine_ls_weighting_details 'w = 1/[\s^2^(Fo^2^)+(0.0580P)^2^+0.3409P] where P=(Fo^2^+2Fc^2^)/3'
_refine_ls_weighting_scheme calc
_refine_ls_wR_factor_gt 0.1095
_refine_ls_wR_factor_ref 0.1625
_reflns_number_gt 2948
_reflns_number_total 6373
_reflns_threshold_expression F^2^>2.0\s(F^2^)
_cod_data_source_file c5ra18690k2.cif
_cod_data_source_block 3i
_cod_database_code 7223063

loop_
_symmetry_equiv_pos_site_id
_space_group_symop_operation_xyz
1 +X,+Y,+Z
2 -X,-Y,-Z

loop_
_atom_site_label
_atom_site_type_symbol
_atom_site_fract_x
_atom_site_fract_y
_atom_site_fract_z
_atom_site_U_iso_or_equiv
_atom_site_adp_type
_atom_site_occupancy
_atom_site_site_symmetry_multiplicity
_atom_site_calc_flag
_atom_site_refinement_flags
O1 O 0.57586(19) 0.14361(17) 0.09034(11) 0.0590(5) Uani 1 2 d .
O2 O 0.9458(2) -0.19040(18) 0.11116(12) 0.0772(7) Uani 1 2 d .
O3 O 0.8692(2) 0.28698(17) 0.08301(12) 0.0612(5) Uani 1 2 d .
O4 O 0.5529(3) 0.6472(2) 0.11119(13) 0.0967(9) Uani 1 2 d .
N1 N 0.7588(2) -0.02687(19) 0.12904(13) 0.0520(6) Uani 1 2 d .
N2 N 0.6386(2) 0.11189(19) -0.09878(13) 0.0522(6) Uani 1 2 d .
N3 N 0.7058(3) 0.4550(2) 0.12487(14) 0.0626(7) Uani 1 2 d .
N4 N 0.8794(2) 0.43173(19) -0.09823(13) 0.0540(6) Uani 1 2 d .
C1 C 0.6697(3) 0.0604(2) 0.06930(16) 0.0460(6) Uani 1 2 d .
C2 C 0.7107(3) 0.0325(2) -0.02864(15) 0.0466(6) Uani 1 2 d .
C3 C 0.8173(3) -0.0679(2) -0.02308(16) 0.0566(7) Uani 1 2 d .
C4 C 0.8527(3) -0.1062(2) 0.07538(17) 0.0568(7) Uani 1 2 d .
C5 C 0.6581(3) 0.1057(2) -0.19655(15) 0.0439(6) Uani 1 2 d .
C6 C 0.6716(3) -0.0069(2) -0.23114(17) 0.0547(7) Uani 1 2 d .
C7 C 0.6835(3) -0.0060(3) -0.32765(19) 0.0627(8) Uani 1 2 d .
C8 C 0.6844(3) 0.1046(3) -0.38817(19) 0.0668(8) Uani 1 2 d .
C9 C 0.6728(3) 0.2165(3) -0.35359(18) 0.0646(8) Uani 1 2 d .
C10 C 0.6579(3) 0.2178(2) -0.25781(17) 0.0512(6) Uani 1 2 d .
C11 C 0.7619(3) -0.0287(2) 0.23079(16) 0.0494(6) Uani 1 2 d .
C12 C 0.9017(3) 0.0083(3) 0.25963(17) 0.0560(7) Uani 1 2 d .
C13 C 0.8990(3) 0.0115(3) 0.36477(17) 0.0628(8) Uani 1 2 d .
C14 C 0.8719(3) -0.1133(3) 0.42069(18) 0.0644(8) Uani 1 2 d .
C15 C 0.7323(3) -0.1506(3) 0.39191(18) 0.0717(9) Uani 1 2 d .
C16 C 0.7331(3) -0.1535(3) 0.28697(18) 0.0592(7) Uani 1 2 d .
C17 C 0.7988(3) 0.3920(2) 0.06527(16) 0.0505(7) Uani 1 2 d .
C18 C 0.7975(3) 0.4777(2) -0.02808(16) 0.0507(7) Uani 1 2 d .
C19 C 0.7060(3) 0.5848(3) -0.01943(17) 0.0638(8) Uani 1 2 d .
C20 C 0.6437(3) 0.5729(3) 0.07552(18) 0.0691(9) Uani 1 2 d .
C21 C 0.8934(3) 0.4939(2) -0.19223(16) 0.0457(6) Uani 1 2 d .
C22 C 0.9092(3) 0.4219(2) -0.26409(16) 0.0509(6) Uani 1 2 d .
C23 C 0.9229(3) 0.4805(3) -0.35594(18) 0.0655(8) Uani 1 2 d .
C24 C 0.9247(3) 0.6071(3) -0.3774(2) 0.0756(9) Uani 1 2 d .
C25 C 0.9131(3) 0.6774(3) -0.3056(2) 0.0717(9) Uani 1 2 d .
C26 C 0.8966(3) 0.6224(3) -0.21259(19) 0.0574(7) Uani 1 2 d .
C27 C 0.6733(3) 0.4031(2) 0.22322(16) 0.0526(7) Uani 1 2 d .
C28 C 0.7004(3) 0.4890(3) 0.29131(16) 0.0538(7) Uani 1 2 d .
C29 C 0.6737(3) 0.4278(3) 0.39212(17) 0.0644(8) Uani 1 2 d .
C30 C 0.5219(3) 0.3955(3) 0.40656(19) 0.0677(8) Uani 1 2 d .
C31 C 0.4936(4) 0.3102(3) 0.3389(2) 0.0731(8) Uani 1 2 d .
C32 C 0.5208(3) 0.3690(3) 0.2370(2) 0.0654(8) Uani 1 2 d .
H1 H 0.57464 0.1722 -0.08283 0.0626 Uiso 1 2 calc R
H2 H 0.92831 0.35694 -0.0849 0.0648 Uiso 1 2 calc R
H3 H 0.86079 -0.10603 -0.07324 0.0679 Uiso 1 2 calc R
H4 H 0.67268 -0.08284 -0.19021 0.0656 Uiso 1 2 calc R
H5 H 0.69091 -0.08169 -0.35141 0.0752 Uiso 1 2 calc R
H6 H 0.69289 0.10406 -0.45279 0.0801 Uiso 1 2 calc R
H7 H 0.67488 0.29172 -0.39479 0.0775 Uiso 1 2 calc R
H8 H 0.64787 0.29402 -0.23458 0.0615 Uiso 1 2 calc R
H9 H 0.68173 0.03598 0.24673 0.0593 Uiso 1 2 calc R
H10 H 0.91339 0.09104 0.22553 0.0671 Uiso 1 2 calc R
H11 H 0.9845 -0.05208 0.2432 0.0671 Uiso 1 2 calc R
H12 H 0.99162 0.03046 0.38198 0.0754 Uiso 1 2 calc R
H13 H 0.82263 0.07823 0.38008 0.0754 Uiso 1 2 calc R
H14 H 0.86492 -0.10672 0.48725 0.0772 Uiso 1 2 calc R
H15 H 0.95363 -0.17839 0.41072 0.0772 Uiso 1 2 calc R
H16 H 0.72127 -0.23363 0.42591 0.0861 Uiso 1 2 calc R
H17 H 0.64936 -0.09077 0.4089 0.0861 Uiso 1 2 calc R
H18 H 0.80809 -0.22096 0.27122 0.0710 Uiso 1 2 calc R
H19 H 0.63952 -0.17109 0.27025 0.0710 Uiso 1 2 calc R
H20 H 0.68597 0.6546 -0.06628 0.0765 Uiso 1 2 calc R
H21 H 0.91049 0.33491 -0.2507 0.0611 Uiso 1 2 calc R
H22 H 0.93121 0.43224 -0.40437 0.0785 Uiso 1 2 calc R
H23 H 0.93363 0.64534 -0.43966 0.0908 Uiso 1 2 calc R
H24 H 0.91641 0.76374 -0.31955 0.0861 Uiso 1 2 calc R
H25 H 0.88772 0.67133 -0.16454 0.0689 Uiso 1 2 calc R
H26 H 0.74161 0.32406 0.23847 0.0631 Uiso 1 2 calc R
H27 H 0.63569 0.56918 0.27817 0.0646 Uiso 1 2 calc R
H28 H 0.80031 0.50551 0.28317 0.0646 Uiso 1 2 calc R
H29 H 0.74421 0.35129 0.40675 0.0772 Uiso 1 2 calc R
H30 H 0.6877 0.4852 0.43478 0.0772 Uiso 1 2 calc R
H31 H 0.45144 0.47274 0.39733 0.0812 Uiso 1 2 calc R
H32 H 0.50929 0.3537 0.47069 0.0812 Uiso 1 2 calc R
H33 H 0.39328 0.29485 0.34731 0.0878 Uiso 1 2 calc R
H34 H 0.5571 0.22944 0.35269 0.0878 Uiso 1 2 calc R
H35 H 0.50903 0.30953 0.19542 0.0785 Uiso 1 2 calc R
H36 H 0.44948 0.44446 0.22077 0.0785 Uiso 1 2 calc R

loop_
_atom_site_aniso_label
_atom_site_aniso_U_11
_atom_site_aniso_U_22
_atom_site_aniso_U_33
_atom_site_aniso_U_12
_atom_site_aniso_U_13
_atom_site_aniso_U_23
O1 0.0628(12) 0.0542(11) 0.0516(10) 0.0186(10) -0.0012(8) -0.0110(8)
O2 0.0922(15) 0.0658(13) 0.0565(11) 0.0409(12) -0.0083(10) -0.0102(9)
O3 0.0685(13) 0.0502(11) 0.0544(11) 0.0178(10) 0.0041(9) -0.0056(8)
O4 0.1227(19) 0.0790(15) 0.0594(12) 0.0608(14) 0.0106(12) -0.0059(10)
N1 0.0623(14) 0.0486(13) 0.0367(11) 0.0187(11) -0.0038(9) -0.0082(9)
N2 0.0606(14) 0.0464(12) 0.0420(12) 0.0145(10) -0.0014(10) -0.0077(9)
N3 0.0777(16) 0.0556(14) 0.0391(12) 0.0298(12) 0.0029(10) -0.0033(10)
N4 0.0664(15) 0.0448(13) 0.0423(12) 0.0121(11) 0.0028(10) -0.0042(9)
C1 0.0526(16) 0.0404(14) 0.0411(13) 0.0051(12) -0.0016(11) -0.0066(10)
C2 0.0563(16) 0.0400(14) 0.0392(13) 0.0035(12) -0.0036(11) -0.0040(10)
C3 0.0696(18) 0.0503(16) 0.0414(14) 0.0180(14) -0.0033(12) -0.0088(11)
C4 0.0677(18) 0.0443(15) 0.0497(15) 0.0174(14) -0.0033(13) -0.0074(11)
C5 0.0431(14) 0.0459(15) 0.0394(13) 0.0024(11) -0.0002(10) -0.0064(11)
C6 0.0639(18) 0.0438(15) 0.0532(16) 0.0014(13) -0.0028(13) -0.0077(12)
C7 0.072(2) 0.0577(18) 0.0590(18) 0.0026(15) -0.0056(14) -0.0226(14)
C8 0.076(2) 0.076(2) 0.0451(16) 0.0041(16) -0.0013(14) -0.0142(15)
C9 0.078(2) 0.0597(19) 0.0494(16) -0.0012(15) 0.0051(14) 0.0002(13)
C10 0.0542(16) 0.0455(15) 0.0515(15) -0.0012(12) 0.0008(12) -0.0077(12)
C11 0.0534(16) 0.0476(15) 0.0421(14) 0.0072(12) -0.0023(11) -0.0064(11)
C12 0.0671(19) 0.0455(15) 0.0524(15) -0.0072(13) -0.0014(13) -0.0010(12)
C13 0.075(2) 0.0596(18) 0.0533(16) -0.0059(15) -0.0101(14) -0.0080(13)
C14 0.071(2) 0.070(2) 0.0484(16) -0.0052(16) -0.0068(14) -0.0041(13)
C15 0.072(2) 0.084(2) 0.0521(17) -0.0144(17) 0.0029(15) 0.0102(14)
C16 0.0574(18) 0.0622(18) 0.0563(16) -0.0137(14) -0.0062(13) 0.0016(13)
C17 0.0547(16) 0.0460(15) 0.0442(14) 0.0135(13) -0.0032(11) -0.0080(11)
C18 0.0541(16) 0.0486(15) 0.0437(14) 0.0111(13) -0.0015(11) -0.0094(11)
C19 0.084(2) 0.0543(17) 0.0403(14) 0.0254(15) -0.0050(13) -0.0038(12)
C20 0.085(2) 0.0591(18) 0.0494(16) 0.0321(16) -0.0045(14) -0.0101(13)
C21 0.0454(14) 0.0408(14) 0.0461(14) 0.0027(11) -0.0019(11) -0.0019(11)
C22 0.0559(16) 0.0455(15) 0.0487(15) -0.0021(12) 0.0003(12) -0.0058(11)
C23 0.069(2) 0.078(2) 0.0428(16) 0.0039(16) 0.0010(13) -0.0055(14)
C24 0.069(2) 0.080(2) 0.0606(19) 0.0082(17) 0.0053(15) 0.0176(17)
C25 0.063(2) 0.0478(18) 0.092(2) -0.0006(14) 0.0044(16) 0.0169(16)
C26 0.0556(17) 0.0440(16) 0.0697(18) -0.0005(13) -0.0012(13) -0.0077(13)
C27 0.0575(18) 0.0470(15) 0.0461(14) 0.0124(13) -0.0003(12) -0.0064(11)
C28 0.0543(16) 0.0600(17) 0.0456(14) -0.0048(13) 0.0011(12) -0.0084(12)
C29 0.066(2) 0.081(2) 0.0452(15) -0.0081(16) 0.0009(13) -0.0131(14)
C30 0.066(2) 0.074(2) 0.0576(17) -0.0021(16) 0.0110(14) -0.0075(14)
C31 0.062(2) 0.064(2) 0.090(2) -0.0070(16) 0.0101(16) -0.0086(16)
C32 0.063(2) 0.0615(18) 0.075(2) 0.0015(15) -0.0107(15) -0.0301(15)

loop_
_atom_type_symbol
_atom_type_description
_atom_type_scat_dispersion_real
_atom_type_scat_dispersion_imag
_atom_type_scat_source
C C 0.0033 0.0016
;
International Tables for Crystallography
(Vol. C, Tables 4.2.6.8 and 6.1.1.4)
;
H H 0.0000 0.0000
;
International Tables for Crystallography
(Vol. C, Table 6.1.1.4)
;
N N 0.0061 0.0033
;
International Tables for Crystallography
(Vol. C, Tables 4.2.6.8 and 6.1.1.4)
;
O O 0.0106 0.0060
;
International Tables for Crystallography
(Vol. C, Tables 4.2.6.8 and 6.1.1.4)
;

loop_
_geom_angle_atom_site_label_1
_geom_angle_atom_site_label_2
_geom_angle_atom_site_label_3
_geom_angle
_geom_angle_publ_flag
C1 N1 C4 108.81(19) yes
C1 N1 C11 124.5(2) yes
C4 N1 C11 126.50(19) yes
C2 N2 C5 126.3(2) yes
C17 N3 C20 108.90(19) yes
C17 N3 C27 124.33(19) yes
C20 N3 C27 126.7(2) yes
C18 N4 C21 126.66(19) yes
O1 C1 N1 127.3(2) yes
O1 C1 C2 126.3(2) yes
N1 C1 C2 106.43(19) yes
N2 C2 C1 115.7(2) yes
N2 C2 C3 135.6(2) yes
C1 C2 C3 108.66(19) yes
C2 C3 C4 107.6(2) yes
O2 C4 N1 122.3(2) yes
O2 C4 C3 129.2(2) yes
N1 C4 C3 108.5(2) yes
N2 C5 C6 122.1(2) yes
N2 C5 C10 117.9(2) yes
C6 C5 C10 120.0(2) yes
C5 C6 C7 119.3(2) yes
C6 C7 C8 120.8(3) yes
C7 C8 C9 119.9(3) yes
C8 C9 C10 120.2(2) yes
C5 C10 C9 119.9(3) yes
N1 C11 C12 112.1(2) yes
N1 C11 C16 112.7(2) yes
C12 C11 C16 111.5(2) yes
C11 C12 C13 111.0(2) yes
C12 C13 C14 111.3(2) yes
C13 C14 C15 111.2(2) yes
C14 C15 C16 111.6(2) yes
C11 C16 C15 111.3(2) yes
O3 C17 N3 127.2(2) yes
O3 C17 C18 125.9(2) yes
N3 C17 C18 106.88(19) yes
N4 C18 C17 116.5(2) yes
N4 C18 C19 135.6(2) yes
C17 C18 C19 107.9(2) yes
C18 C19 C20 108.2(2) yes
O4 C20 N3 122.8(2) yes
O4 C20 C19 129.1(2) yes
N3 C20 C19 108.1(2) yes
N4 C21 C22 118.4(2) yes
N4 C21 C26 121.7(2) yes
C22 C21 C26 119.9(2) yes
C21 C22 C23 119.3(2) yes
C22 C23 C24 121.6(3) yes
C23 C24 C25 118.8(3) yes
C24 C25 C26 121.3(3) yes
C21 C26 C25 119.1(3) yes
N3 C27 C28 112.3(2) yes
N3 C27 C32 112.3(2) yes
C28 C27 C32 111.4(2) yes
C27 C28 C29 110.3(2) yes
C28 C29 C30 111.3(2) yes
C29 C30 C31 111.1(2) yes
C30 C31 C32 111.3(3) yes
C27 C32 C31 110.7(2) yes
C2 N2 H1 116.864 no
C5 N2 H1 116.855 no
C18 N4 H2 116.679 no
C21 N4 H2 116.661 no
C2 C3 H3 126.206 no
C4 C3 H3 126.208 no
C5 C6 H4 120.369 no
C7 C6 H4 120.347 no
C6 C7 H5 119.608 no
C8 C7 H5 119.615 no
C7 C8 H6 120.058 no
C9 C8 H6 120.066 no
C8 C9 H7 119.894 no
C10 C9 H7 119.895 no
C5 C10 H8 120.067 no
C9 C10 H8 120.068 no
N1 C11 H9 106.706 no
C12 C11 H9 106.692 no
C16 C11 H9 106.695 no
C11 C12 H10 109.441 no
C11 C12 H11 109.442 no
C13 C12 H10 109.439 no
C13 C12 H11 109.430 no
H10 C12 H11 108.033 no
C12 C13 H12 109.379 no
C12 C13 H13 109.370 no
C14 C13 H12 109.371 no
C14 C13 H13 109.368 no
H12 C13 H13 107.992 no
C13 C14 H14 109.385 no
C13 C14 H15 109.386 no
C15 C14 H14 109.390 no
C15 C14 H15 109.391 no
H14 C14 H15 108.001 no
C14 C15 H16 109.306 no
C14 C15 H17 109.311 no
C16 C15 H16 109.313 no
C16 C15 H17 109.315 no
H16 C15 H17 107.959 no
C11 C16 H18 109.380 no
C11 C16 H19 109.376 no
C15 C16 H18 109.380 no
C15 C16 H19 109.384 no
H18 C16 H19 108.002 no
C18 C19 H20 125.912 no
C20 C19 H20 125.898 no
C21 C22 H21 120.345 no
C23 C22 H21 120.333 no
C22 C23 H22 119.224 no
C24 C23 H22 119.208 no
C23 C24 H23 120.588 no
C25 C24 H23 120.587 no
C24 C25 H24 119.347 no
C26 C25 H24 119.358 no
C21 C26 H25 120.465 no
C25 C26 H25 120.469 no
N3 C27 H26 106.770 no
C28 C27 H26 106.765 no
C32 C27 H26 106.766 no
C27 C28 H27 109.598 no
C27 C28 H28 109.596 no
C29 C28 H27 109.591 no
C29 C28 H28 109.596 no
H27 C28 H28 108.133 no
C28 C29 H29 109.382 no
C28 C29 H30 109.385 no
C30 C29 H29 109.378 no
C30 C29 H30 109.378 no
H29 C29 H30 108.005 no
C29 C30 H31 109.420 no
C29 C30 H32 109.420 no
C31 C30 H31 109.413 no
C31 C30 H32 109.406 no
H31 C30 H32 108.019 no
C30 C31 H33 109.376 no
C30 C31 H34 109.382 no
C32 C31 H33 109.373 no
C32 C31 H34 109.369 no
H33 C31 H34 107.998 no
C27 C32 H35 109.494 no
C27 C32 H36 109.496 no
C31 C32 H35 109.507 no
C31 C32 H36 109.497 no
H35 C32 H36 108.072 no

loop_
_geom_bond_atom_site_label_1
_geom_bond_atom_site_label_2
_geom_bond_distance
_geom_bond_publ_flag
O1 C1 1.211(3) yes
O2 C4 1.219(3) yes
O3 C17 1.213(3) yes
O4 C20 1.220(4) yes
N1 C1 1.370(3) yes
N1 C4 1.411(3) yes
N1 C11 1.464(3) yes
N2 C2 1.347(3) yes
N2 C5 1.420(3) yes
N3 C17 1.365(3) yes
N3 C20 1.407(3) yes
N3 C27 1.470(3) yes
N4 C18 1.342(3) yes
N4 C21 1.420(3) yes
C1 C2 1.505(3) yes
C2 C3 1.341(3) yes
C3 C4 1.451(3) yes
C5 C6 1.376(4) yes
C5 C10 1.381(3) yes
C6 C7 1.386(4) yes
C7 C8 1.364(4) yes
C8 C9 1.370(5) yes
C9 C10 1.380(4) yes
C11 C12 1.516(4) yes
C11 C16 1.515(4) yes
C12 C13 1.518(4) yes
C13 C14 1.508(4) yes
C14 C15 1.516(5) yes
C15 C16 1.516(4) yes
C17 C18 1.504(3) yes
C18 C19 1.341(3) yes
C19 C20 1.448(4) yes
C21 C22 1.381(4) yes
C21 C26 1.381(4) yes
C22 C23 1.379(3) yes
C23 C24 1.360(5) yes
C24 C25 1.370(5) yes
C25 C26 1.385(4) yes
C27 C28 1.514(4) yes
C27 C32 1.515(4) yes
C28 C29 1.519(3) yes
C29 C30 1.502(4) yes
C30 C31 1.507(5) yes
C31 C32 1.527(4) yes
N2 H1 0.860 no
N4 H2 0.860 no
C3 H3 0.930 no
C6 H4 0.930 no
C7 H5 0.930 no
C8 H6 0.930 no
C9 H7 0.930 no
C10 H8 0.930 no
C11 H9 0.980 no
C12 H10 0.970 no
C12 H11 0.970 no
C13 H12 0.970 no
C13 H13 0.970 no
C14 H14 0.970 no
C14 H15 0.970 no
C15 H16 0.970 no
C15 H17 0.970 no
C16 H18 0.970 no
C16 H19 0.970 no
C19 H20 0.930 no
C22 H21 0.930 no
C23 H22 0.930 no
C24 H23 0.930 no
C25 H24 0.930 no
C26 H25 0.930 no
C27 H26 0.980 no
C28 H27 0.970 no
C28 H28 0.970 no
C29 H29 0.970 no
C29 H30 0.970 no
C30 H31 0.970 no
C30 H32 0.970 no
C31 H33 0.970 no
C31 H34 0.970 no
C32 H35 0.970 no
C32 H36 0.970 no

loop_
_geom_contact_atom_site_label_1
_geom_contact_atom_site_label_2
_geom_contact_distance
_geom_contact_publ_flag
_geom_contact_site_symmetry_2
O1 N2 2.816(3) no .
O1 C3 3.475(3) no .
O1 C4 3.440(3) no .
O1 C11 2.944(3) no .
O2 C1 3.419(3) no .
O2 C2 3.441(3) no .
O2 C11 2.937(3) no .
O2 C12 3.238(3) no .
O2 C16 3.158(3) no .
O3 N4 2.823(2) no .
O3 C19 3.464(3) no .
O3 C20 3.435(3) no .
O3 C27 2.938(3) no .
O4 C17 3.415(3) no .
O4 C18 3.446(3) no .
O4 C27 2.951(3) no .
O4 C28 3.118(3) no .
O4 C32 3.306(3) no .
N1 N2 3.539(3) no .
N2 C4 3.594(3) no .
N3 N4 3.539(3) no .
N4 C20 3.595(3) no .
C1 C12 3.495(4) no .
C1 C16 3.598(3) no .
C2 C6 3.063(3) no .
C2 C10 3.587(3) no .
C3 C5 3.153(3) no .
C3 C6 3.280(3) no .
C4 C12 3.189(4) no .
C4 C16 3.174(4) no .
C5 C8 2.758(4) no .
C6 C9 2.756(4) no .
C7 C10 2.744(4) no .
C11 C14 2.924(3) no .
C12 C15 2.924(4) no .
C13 C16 2.926(5) no .
C17 C32 3.482(4) no .
C18 C26 3.034(3) no .
C19 C21 3.153(3) no .
C19 C26 3.216(4) no .
C20 C28 3.141(3) no .
C20 C32 3.233(4) no .
C21 C24 2.768(4) no .
C22 C25 2.743(4) no .
C23 C26 2.745(4) no .
C27 C30 2.916(4) no .
C28 C31 2.923(4) no .
C29 C32 2.918(4) no .
O1 O3 3.336(3) no .
O1 O4 3.515(2) no 2_665
O1 C6 3.345(3) no 2_655
O1 C32 3.440(4) no .
O2 O3 3.418(3) no 2_755
O2 N4 2.873(3) no 2_755
O2 C21 3.429(3) no 2_755
O2 C22 3.224(3) no 2_755
O3 O1 3.336(3) no .
O3 O2 3.418(3) no 2_755
O3 C1 3.344(3) no .
O3 C26 3.303(4) no 2_765
O4 O1 3.515(2) no 2_665
O4 N2 2.895(3) no 2_665
O4 C5 3.407(3) no 2_665
O4 C10 3.168(3) no 2_665
N2 O4 2.895(3) no 2_665
N4 O2 2.873(3) no 2_755
C1 O3 3.344(3) no .
C5 O4 3.407(3) no 2_665
C6 O1 3.345(3) no 2_655
C10 O4 3.168(3) no 2_665
C10 C22 3.455(4) no .
C17 C26 3.596(4) no 2_765
C21 O2 3.429(3) no 2_755
C22 O2 3.224(3) no 2_755
C22 C10 3.455(4) no .
C26 O3 3.303(4) no 2_765
C26 C17 3.596(4) no 2_765
C32 O1 3.440(4) no .
O1 H1 2.4622 no .
O1 H9 2.5328 no .
O2 H3 2.7777 no .
O2 H11 2.6772 no .
O2 H18 2.5718 no .
O2 H19 3.5500 no .
O3 H2 2.4722 no .
O3 H26 2.5325 no .
O4 H20 2.7700 no .
O4 H27 2.5334 no .
O4 H28 3.4653 no .
O4 H36 2.7630 no .
N1 H3 3.2174 no .
N1 H10 2.6491 no .
N1 H11 2.6857 no .
N1 H18 2.6868 no .
N1 H19 2.6616 no .
N2 H3 2.8603 no .
N2 H4 2.6319 no .
N2 H8 2.5519 no .
N3 H20 3.2065 no .
N3 H27 2.6999 no .
N3 H28 2.6543 no .
N3 H35 2.6584 no .
N3 H36 2.6924 no .
N4 H20 2.8503 no .
N4 H21 2.5654 no .
N4 H25 2.6301 no .
C1 H1 2.4593 no .
C1 H3 3.2192 no .
C1 H9 2.5317 no .
C1 H10 3.3670 no .
C1 H19 3.5394 no .
C2 H4 2.8767 no .
C3 H1 3.1882 no .
C3 H4 2.8590 no .
C4 H9 3.3130 no .
C4 H10 3.4043 no .
C4 H11 2.9496 no .
C4 H18 2.9270 no .
C4 H19 3.3870 no .
C5 H3 3.0982 no .
C5 H5 3.2219 no .
C5 H7 3.2283 no .
C6 H1 3.1147 no .
C6 H3 2.9054 no .
C6 H6 3.2296 no .
C6 H8 3.2267 no .
C7 H7 3.2049 no .
C8 H4 3.2280 no .
C8 H8 3.2226 no .
C9 H5 3.2042 no .
C10 H1 2.5866 no .
C10 H4 3.2292 no .
C10 H6 3.2242 no .
C11 H12 3.3331 no .
C11 H13 2.7272 no .
C11 H15 3.2737 no .
C11 H16 3.3313 no .
C11 H17 2.7364 no .
C12 H14 3.3311 no .
C12 H15 2.7256 no .
C12 H17 3.2806 no .
C12 H18 2.7407 no .
C12 H19 3.3356 no .
C13 H9 2.6611 no .
C13 H16 3.3261 no .
C13 H17 2.7279 no .
C13 H18 3.2858 no .
C14 H9 3.2013 no .
C14 H10 3.3295 no .
C14 H11 2.7276 no .
C14 H18 2.7434 no .
C14 H19 3.3366 no .
C15 H9 2.6663 no .
C15 H11 3.2737 no .
C15 H12 3.3283 no .
C15 H13 2.7228 no .
C16 H10 3.3359 no .
C16 H11 2.7376 no .
C16 H13 3.2702 no .
C16 H14 3.3369 no .
C16 H15 2.7392 no .
C17 H2 2.4681 no .
C17 H20 3.2070 no .
C17 H26 2.5348 no .
C17 H28 3.5520 no .
C17 H35 3.3493 no .
C18 H25 2.8313 no .
C19 H2 3.1814 no .
C19 H25 2.7523 no .
C20 H26 3.3151 no .
C20 H27 2.9081 no .
C20 H28 3.3181 no .
C20 H35 3.4666 no .
C20 H36 3.0022 no .
C21 H20 3.0939 no .
C21 H22 3.2191 no .
C21 H24 3.2225 no .
C22 H2 2.5696 no .
C22 H23 3.2302 no .
C22 H25 3.2332 no .
C23 H24 3.1883 no .
C24 H21 3.2258 no .
C24 H25 3.2383 no .
C25 H22 3.1891 no .
C26 H2 3.1330 no .
C26 H20 2.8168 no .
C26 H21 3.2324 no .
C26 H23 3.2411 no .
C27 H29 2.7056 no .
C27 H30 3.3243 no .
C27 H31 3.2596 no .
C27 H33 3.3343 no .
C27 H34 2.7349 no .
C28 H31 2.7109 no .
C28 H32 3.3276 no .
C28 H34 3.2786 no .
C28 H35 3.3339 no .
C28 H36 2.7338 no .
C29 H26 2.6409 no .
C29 H33 3.3131 no .
C29 H34 2.7092 no .
C29 H36 3.2790 no .
C30 H26 3.1869 no .
C30 H27 2.7162 no .
C30 H28 3.3254 no .
C30 H35 3.3344 no .
C30 H36 2.7404 no .
C31 H26 2.6609 no .
C31 H27 3.2661 no .
C31 H29 2.6998 no .
C31 H30 3.3146 no .
C32 H27 2.7279 no .
C32 H28 3.3351 no .
C32 H29 3.2540 no .
C32 H31 2.7292 no .
C32 H32 3.3379 no .
H1 H4 3.3574 no .
H1 H8 2.4838 no .
H2 H21 2.4542 no .
H2 H25 3.3815 no .
H3 H4 2.4479 no .
H4 H5 2.3155 no .
H5 H6 2.2893 no .
H6 H7 2.2998 no .
H7 H8 2.3098 no .
H9 H10 2.3144 no .
H9 H11 2.8163 no .
H9 H12 3.5486 no .
H9 H13 2.5228 no .
H9 H16 3.5554 no .
H9 H17 2.5385 no .
H9 H18 2.8144 no .
H9 H19 2.3093 no .
H10 H12 2.3617 no .
H10 H13 2.3255 no .
H11 H12 2.3261 no .
H11 H13 2.8314 no .
H11 H15 2.5985 no .
H11 H18 2.6189 no .
H12 H14 2.3518 no .
H12 H15 2.3156 no .
H13 H14 2.3155 no .
H13 H15 2.8233 no .
H13 H17 2.5988 no .
H14 H16 2.3607 no .
H14 H17 2.3190 no .
H15 H16 2.3197 no .
H15 H17 2.8284 no .
H15 H18 2.6222 no .
H16 H18 2.3160 no .
H16 H19 2.3633 no .
H17 H18 2.8275 no .
H17 H19 2.3154 no .
H20 H25 2.2958 no .
H21 H22 2.3034 no .
H22 H23 2.2871 no .
H23 H24 2.2990 no .
H24 H25 2.3129 no .
H26 H27 2.8166 no .
H26 H28 2.3194 no .
H26 H29 2.4895 no .
H26 H30 3.5283 no .
H26 H33 3.5512 no .
H26 H34 2.5296 no .
H26 H35 2.3147 no .
H26 H36 2.8163 no .
H27 H29 2.8343 no .
H27 H30 2.3359 no .
H27 H31 2.5755 no .
H27 H32 3.5978 no .
H27 H36 2.6038 no .
H28 H29 2.3338 no .
H28 H30 2.3599 no .
H28 H31 3.5916 no .
H29 H31 2.8193 no .
H29 H32 2.3163 no .
H29 H33 3.5833 no .
H29 H34 2.5685 no .
H30 H31 2.3166 no .
H30 H32 2.3400 no .
H30 H34 3.5878 no .
H31 H33 2.3157 no .
H31 H34 2.8228 no .
H31 H36 2.6105 no .
H32 H33 2.3506 no .
H32 H34 2.3154 no .
H33 H35 2.3752 no .
H33 H36 2.3307 no .
H34 H35 2.3296 no .
H34 H36 2.8378 no .
O1 H4 2.7638 no 2_655
O1 H20 2.9871 no 2_665
O1 H35 2.5146 no .
O2 H2 2.0620 no 2_755
O2 H21 2.6199 no 2_755
O3 H3 2.9313 no 2_755
O3 H10 2.6991 no .
O3 H25 2.7328 no 2_765
O4 H1 2.1071 no 2_665
O4 H8 2.5775 no 2_665
O4 H19 3.4577 no 1_565
N2 H19 3.5806 no 2_655
N4 H36 3.5664 no 2_665
C1 H4 3.5285 no 2_655
C1 H35 3.5765 no .
C3 H20 3.5793 no 1_545
C4 H2 3.1063 no 2_755
C5 H11 3.3224 no 2_755
C5 H19 2.9491 no 2_655
C6 H9 3.3671 no 2_655
C6 H11 3.3456 no 2_755
C6 H19 3.2227 no 2_655
C6 H24 3.4388 no 1_545
C7 H9 3.5695 no 2_655
C7 H11 3.5589 no 2_755
C7 H12 3.0522 no 2_755
C7 H14 3.3125 no 1_554
C7 H17 3.3096 no 2_655
C7 H19 3.4225 no 2_655
C7 H24 3.0151 no 1_545
C7 H33 3.3808 no 2_655
C8 H12 3.1211 no 2_755
C8 H13 3.5455 no 1_554
C8 H14 3.3193 no 1_554
C8 H15 3.5634 no 2_755
C8 H17 3.1576 no 2_655
C8 H19 3.3996 no 2_655
C8 H32 3.3494 no 1_554
C9 H15 3.4914 no 2_755
C9 H19 3.1566 no 2_655
C9 H21 3.2579 no .
C9 H22 3.5829 no .
C9 H29 3.5923 no 1_554
C9 H31 3.3473 no 2_665
C9 H32 3.0633 no 1_554
C10 H11 3.5058 no 2_755
C10 H19 2.9062 no 2_655
C10 H21 2.8556 no .
C10 H27 3.2650 no 2_665
C12 H3 3.5159 no 2_755
C12 H24 3.4522 no 2_765
C12 H26 3.4745 no .
C13 H6 3.3514 no 1_556
C13 H14 3.5179 no 2_756
C13 H24 3.1653 no 2_765
C14 H6 3.3773 no 1_556
C14 H12 3.4755 no 2_756
C14 H23 3.0251 no 1_546
C15 H23 3.4174 no 1_546
C16 H27 3.3010 no 1_545
C17 H25 3.2357 no 2_765
C19 H35 3.2540 no 2_665
C19 H36 3.3906 no 2_665
C20 H1 3.1620 no 2_665
C21 H8 3.5285 no .
C21 H28 3.0625 no 2_765
C21 H36 3.1784 no 2_665
C22 H7 3.5466 no .
C22 H8 2.9620 no .
C22 H18 3.1335 no 2_755
C22 H28 2.9154 no 2_765
C22 H36 3.4716 no 2_665
C23 H7 3.4425 no .
C23 H15 3.4893 no 2_755
C23 H18 3.5452 no 2_755
C23 H23 3.5448 no 2_764
C23 H28 2.8623 no 2_765
C23 H31 3.4983 no 2_665
C23 H33 3.5048 no 2_665
C24 H14 3.3656 no 1_564
C24 H15 3.5490 no 1_564
C24 H16 3.5369 no 1_564
C24 H22 3.4093 no 2_764
C24 H28 2.9449 no 2_765
C24 H29 3.1725 no 2_765
C24 H33 3.0012 no 2_665
C25 H5 3.0567 no 1_565
C25 H10 3.5616 no 2_765
C25 H12 3.4199 no 2_765
C25 H14 3.4805 no 1_564
C25 H26 3.3943 no 2_765
C25 H28 3.0457 no 2_765
C25 H29 3.4113 no 2_765
C25 H33 2.8960 no 2_665
C26 H4 3.5673 no 1_565
C26 H26 3.4890 no 2_765
C26 H28 3.1199 no 2_765
C26 H33 3.3210 no 2_665
C26 H36 3.4174 no 2_665
C28 H18 3.4158 no 1_565
C29 H7 3.1806 no 1_556
C29 H31 3.4584 no 2_666
C29 H32 3.4973 no 2_666
C30 H7 3.2167 no 1_556
C30 H7 3.5620 no 2_665
C30 H30 3.2117 no 2_666
C30 H31 3.4020 no 2_666
C30 H32 3.4415 no 2_666
C31 H5 3.2103 no 2_655
C32 H20 3.2673 no 2_665
H1 O4 2.1071 no 2_665
H1 C20 3.1620 no 2_665
H1 H19 3.4415 no 2_655
H2 O2 2.0620 no 2_755
H2 C4 3.1063 no 2_755
H3 O3 2.9313 no 2_755
H3 C12 3.5159 no 2_755
H3 H10 2.9508 no 2_755
H3 H11 3.1679 no 2_755
H3 H20 3.2628 no 1_545
H3 H25 2.9004 no 1_545
H4 O1 2.7638 no 2_655
H4 C1 3.5285 no 2_655
H4 C26 3.5673 no 1_545
H4 H9 3.3695 no 2_655
H4 H20 3.0924 no 1_545
H4 H24 3.2646 no 1_545
H4 H25 3.0412 no 1_545
H4 H35 3.2115 no 2_655
H5 C25 3.0567 no 1_545
H5 C31 3.2103 no 2_655
H5 H12 3.0805 no 2_755
H5 H14 2.7784 no 1_554
H5 H17 3.5122 no 1_554
H5 H17 3.4660 no 2_655
H5 H24 2.4720 no 1_545
H5 H33 2.5482 no 2_655
H5 H34 3.0130 no 2_655
H6 C13 3.3514 no 1_554
H6 C14 3.3773 no 1_554
H6 H12 3.1927 no 2_755
H6 H13 2.6651 no 1_554
H6 H14 2.7950 no 1_554
H6 H17 3.2128 no 1_554
H6 H17 3.2251 no 2_655
H6 H29 3.1701 no 1_554
H6 H32 3.0296 no 1_554
H6 H34 3.1426 no 1_554
H7 C22 3.5466 no .
H7 C23 3.4425 no .
H7 C29 3.1806 no 1_554
H7 C30 3.2167 no 1_554
H7 C30 3.5620 no 2_665
H7 H15 3.4737 no 2_755
H7 H21 3.2335 no .
H7 H22 3.0123 no .
H7 H27 3.5018 no 2_665
H7 H29 2.8854 no 1_554
H7 H30 2.9686 no 1_554
H7 H31 2.6257 no 2_665
H7 H32 2.4769 no 1_554
H8 O4 2.5775 no 2_665
H8 C21 3.5285 no .
H8 C22 2.9620 no .
H8 H19 3.2687 no 2_655
H8 H21 2.5386 no .
H8 H27 2.8505 no 2_665
H8 H31 3.2079 no 2_665
H8 H36 2.8673 no 2_665
H9 C6 3.3671 no 2_655
H9 C7 3.5695 no 2_655
H9 H4 3.3695 no 2_655
H9 H26 3.2427 no .
H9 H34 2.8485 no .
H9 H35 3.1272 no .
H10 O3 2.6991 no .
H10 C25 3.5616 no 2_765
H10 H3 2.9508 no 2_755
H10 H24 2.9232 no 2_765
H10 H25 3.3837 no 2_765
H10 H26 2.7863 no .
H11 C5 3.3224 no 2_755
H11 C6 3.3456 no 2_755
H11 C7 3.5589 no 2_755
H11 C10 3.5058 no 2_755
H11 H3 3.1679 no 2_755
H11 H21 3.0484 no 2_755
H12 C7 3.0522 no 2_755
H12 C8 3.1211 no 2_755
H12 C14 3.4755 no 2_756
H12 C25 3.4199 no 2_765
H12 H5 3.0805 no 2_755
H12 H6 3.1927 no 2_755
H12 H12 3.3621 no 2_756
H12 H14 2.6726 no 2_756
H12 H24 2.5296 no 2_765
H13 C8 3.5455 no 1_556
H13 H6 2.6651 no 1_556
H13 H24 3.1924 no 2_765
H13 H26 3.0948 no .
H13 H29 3.0126 no .
H13 H34 2.7376 no .
H14 C7 3.3125 no 1_556
H14 C8 3.3193 no 1_556
H14 C13 3.5179 no 2_756
H14 C24 3.3656 no 1_546
H14 C25 3.4805 no 1_546
H14 H5 2.7784 no 1_556
H14 H6 2.7950 no 1_556
H14 H12 2.6726 no 2_756
H14 H23 2.7087 no 1_546
H14 H24 2.9322 no 1_546
H15 C8 3.5634 no 2_755
H15 C9 3.4914 no 2_755
H15 C23 3.4893 no 2_755
H15 C24 3.5490 no 1_546
H15 H7 3.4737 no 2_755
H15 H21 3.1660 no 2_755
H15 H22 2.7992 no 2_755
H15 H23 2.6573 no 1_546
H16 C24 3.5369 no 1_546
H16 H23 2.8473 no 1_546
H16 H27 3.4557 no 1_545
H16 H30 3.0958 no 1_545
H16 H32 2.9003 no 2_656
H16 H33 3.3718 no 2_656
H17 C7 3.3096 no 2_655
H17 C8 3.1576 no 2_655
H17 H5 3.5122 no 1_556
H17 H5 3.4660 no 2_655
H17 H6 3.2128 no 1_556
H17 H6 3.2251 no 2_655
H17 H32 3.5746 no 2_656
H17 H34 3.4110 no .
H18 C22 3.1335 no 2_755
H18 C23 3.5452 no 2_755
H18 C28 3.4158 no 1_545
H18 H21 2.7226 no 2_755
H18 H22 3.4723 no 2_755
H18 H27 2.9733 no 1_545
H18 H28 2.9549 no 1_545
H19 O4 3.4577 no 1_545
H19 N2 3.5806 no 2_655
H19 C5 2.9491 no 2_655
H19 C6 3.2227 no 2_655
H19 C7 3.4225 no 2_655
H19 C8 3.3996 no 2_655
H19 C9 3.1566 no 2_655
H19 C10 2.9062 no 2_655
H19 H1 3.4415 no 2_655
H19 H8 3.2687 no 2_655
H19 H27 2.8055 no 1_545
H19 H28 3.5590 no 1_545
H20 O1 2.9871 no 2_665
H20 C3 3.5793 no 1_565
H20 C32 3.2673 no 2_665
H20 H3 3.2628 no 1_565
H20 H4 3.0924 no 1_565
H20 H35 2.6061 no 2_665
H20 H36 3.0341 no 2_665
H21 O2 2.6199 no 2_755
H21 C9 3.2579 no .
H21 C10 2.8556 no .
H21 H7 3.2335 no .
H21 H8 2.5386 no .
H21 H11 3.0484 no 2_755
H21 H15 3.1660 no 2_755
H21 H18 2.7226 no 2_755
H21 H28 3.3948 no 2_765
H22 C9 3.5829 no .
H22 C24 3.4093 no 2_764
H22 H7 3.0123 no .
H22 H15 2.7992 no 2_755
H22 H18 3.4723 no 2_755
H22 H22 3.2057 no 2_764
H22 H23 2.6976 no 2_764
H22 H28 3.3347 no 2_765
H22 H30 3.2443 no 1_554
H22 H31 3.5326 no 2_665
H23 C14 3.0251 no 1_564
H23 C15 3.4174 no 1_564
H23 C23 3.5448 no 2_764
H23 H14 2.7087 no 1_564
H23 H15 2.6573 no 1_564
H23 H16 2.8473 no 1_564
H23 H22 2.6976 no 2_764
H23 H28 3.4571 no 2_765
H23 H29 3.0595 no 2_765
H23 H30 3.5675 no 2_765
H23 H33 3.2525 no 2_665
H24 C6 3.4388 no 1_565
H24 C7 3.0151 no 1_565
H24 C12 3.4522 no 2_765
H24 C13 3.1653 no 2_765
H24 H4 3.2646 no 1_565
H24 H5 2.4720 no 1_565
H24 H10 2.9232 no 2_765
H24 H12 2.5296 no 2_765
H24 H13 3.1924 no 2_765
H24 H14 2.9322 no 1_564
H24 H26 3.3771 no 2_765
H24 H28 3.5860 no 2_765
H24 H29 3.4402 no 2_765
H24 H33 3.1026 no 2_665
H25 O3 2.7328 no 2_765
H25 C17 3.2357 no 2_765
H25 H3 2.9004 no 1_565
H25 H4 3.0412 no 1_565
H25 H10 3.3837 no 2_765
H25 H26 3.5491 no 2_765
H26 C12 3.4745 no .
H26 C25 3.3943 no 2_765
H26 C26 3.4890 no 2_765
H26 H9 3.2427 no .
H26 H10 2.7863 no .
H26 H13 3.0948 no .
H26 H24 3.3771 no 2_765
H26 H25 3.5491 no 2_765
H27 C10 3.2650 no 2_665
H27 C16 3.3010 no 1_565
H27 H7 3.5018 no 2_665
H27 H8 2.8505 no 2_665
H27 H16 3.4557 no 1_565
H27 H18 2.9733 no 1_565
H27 H19 2.8055 no 1_565
H28 C21 3.0625 no 2_765
H28 C22 2.9154 no 2_765
H28 C23 2.8623 no 2_765
H28 C24 2.9449 no 2_765
H28 C25 3.0457 no 2_765
H28 C26 3.1199 no 2_765
H28 H18 2.9549 no 1_565
H28 H19 3.5590 no 1_565
H28 H21 3.3948 no 2_765
H28 H22 3.3347 no 2_765
H28 H23 3.4571 no 2_765
H28 H24 3.5860 no 2_765
H29 C9 3.5923 no 1_556
H29 C24 3.1725 no 2_765
H29 C25 3.4113 no 2_765
H29 H6 3.1701 no 1_556
H29 H7 2.8854 no 1_556
H29 H13 3.0126 no .
H29 H23 3.0595 no 2_765
H29 H24 3.4402 no 2_765
H30 C30 3.2117 no 2_666
H30 H7 2.9686 no 1_556
H30 H16 3.0958 no 1_565
H30 H22 3.2443 no 1_556
H30 H23 3.5675 no 2_765
H30 H31 2.7449 no 2_666
H30 H32 2.7743 no 2_666
H31 C9 3.3473 no 2_665
H31 C23 3.4983 no 2_665
H31 C29 3.4584 no 2_666
H31 C30 3.4020 no 2_666
H31 H7 2.6257 no 2_665
H31 H8 3.2079 no 2_665
H31 H22 3.5326 no 2_665
H31 H30 2.7449 no 2_666
H31 H31 3.3072 no 2_666
H31 H32 2.9570 no 2_666
H32 C8 3.3494 no 1_556
H32 C9 3.0633 no 1_556
H32 C29 3.4973 no 2_666
H32 C30 3.4415 no 2_666
H32 H6 3.0296 no 1_556
H32 H7 2.4769 no 1_556
H32 H16 2.9003 no 2_656
H32 H17 3.5746 no 2_656
H32 H30 2.7743 no 2_666
H32 H31 2.9570 no 2_666
H32 H32 3.3880 no 2_666
H33 C7 3.3808 no 2_655
H33 C23 3.5048 no 2_665
H33 C24 3.0012 no 2_665
H33 C25 2.8960 no 2_665
H33 C26 3.3210 no 2_665
H33 H5 2.5482 no 2_655
H33 H16 3.3718 no 2_656
H33 H23 3.2525 no 2_665
H33 H24 3.1026 no 2_665
H34 H5 3.0130 no 2_655
H34 H6 3.1426 no 1_556
H34 H9 2.8485 no .
H34 H13 2.7376 no .
H34 H17 3.4110 no .
H35 O1 2.5146 no .
H35 C1 3.5765 no .
H35 C19 3.2540 no 2_665
H35 H4 3.2115 no 2_655
H35 H9 3.1272 no .
H35 H20 2.6061 no 2_665
H36 N4 3.5664 no 2_665
H36 C19 3.3906 no 2_665
H36 C21 3.1784 no 2_665
H36 C22 3.4716 no 2_665
H36 C26 3.4174 no 2_665
H36 H8 2.8673 no 2_665
H36 H20 3.0341 no 2_665

loop_
_geom_hbond_atom_site_label_D
_geom_hbond_atom_site_label_H
_geom_hbond_atom_site_label_A
_geom_hbond_site_symmetry_A
_geom_hbond_distance_DA
_geom_hbond_distance_DH
_geom_hbond_distance_HA
_geom_hbond_angle_DHA
_geom_hbond_publ_flag
N2 H1 O1 . 2.816(3) 0.860 2.462 105.5 no
N2 H1 O4 2_665 2.895(3) 0.860 2.107 152.1 no
N4 H2 O2 2_755 2.873(3) 0.860 2.062 156.8 no
N4 H2 O3 . 2.823(2) 0.860 2.472 105.3 no

loop_
_geom_torsion_atom_site_label_1
_geom_torsion_atom_site_label_2
_geom_torsion_atom_site_label_3
_geom_torsion_atom_site_label_4
_geom_torsion
_geom_torsion_publ_flag
C1 N1 C4 O2 178.2(2) no
C1 N1 C4 C3 -1.5(3) no
C4 N1 C1 O1 -179.8(2) no
C4 N1 C1 C2 0.4(3) no
C1 N1 C11 C12 -109.7(2) no
C1 N1 C11 C16 123.5(2) no
C11 N1 C1 O1 -4.4(4) no
C11 N1 C1 C2 175.9(2) no
C4 N1 C11 C12 64.9(3) no
C4 N1 C11 C16 -61.8(3) no
C11 N1 C4 O2 2.8(4) no
C11 N1 C4 C3 -176.8(2) no
C2 N2 C5 C6 43.3(4) no
C2 N2 C5 C10 -139.1(2) no
C5 N2 C2 C1 179.8(2) no
C5 N2 C2 C3 2.1(5) no
C17 N3 C20 O4 177.7(3) no
C17 N3 C20 C19 -2.0(3) no
C20 N3 C17 O3 -178.5(3) no
C20 N3 C17 C18 1.2(3) no
C17 N3 C27 C28 125.6(3) no
C17 N3 C27 C32 -107.8(3) no
C27 N3 C17 O3 -1.0(5) no
C27 N3 C17 C18 178.8(2) no
C20 N3 C27 C28 -57.3(3) no
C20 N3 C27 C32 69.3(3) no
C27 N3 C20 O4 0.2(5) no
C27 N3 C20 C19 -179.4(2) no
C18 N4 C21 C22 -144.9(2) no
C18 N4 C21 C26 37.3(4) no
C21 N4 C18 C17 178.9(2) no
C21 N4 C18 C19 1.5(5) no
O1 C1 C2 N2 2.8(4) no
O1 C1 C2 C3 -178.9(2) no
N1 C1 C2 N2 -177.5(2) no
N1 C1 C2 C3 0.8(3) no
N2 C2 C3 C4 176.1(3) no
C1 C2 C3 C4 -1.7(3) no
C2 C3 C4 O2 -177.6(3) no
C2 C3 C4 N1 2.0(3) no
N2 C5 C6 C7 177.0(2) no
N2 C5 C10 C9 -178.36(19) no
C6 C5 C10 C9 -0.6(4) no
C10 C5 C6 C7 -0.6(4) no
C5 C6 C7 C8 1.1(4) no
C6 C7 C8 C9 -0.3(4) no
C7 C8 C9 C10 -1.0(4) no
C8 C9 C10 C5 1.4(4) no
N1 C11 C12 C13 177.38(16) no
N1 C11 C16 C15 -178.18(18) no
C12 C11 C16 C15 54.7(3) no
C16 C11 C12 C13 -55.2(3) no
C11 C12 C13 C14 55.7(3) no
C12 C13 C14 C15 -55.7(3) no
C13 C14 C15 C16 55.2(3) no
C14 C15 C16 C11 -54.6(3) no
O3 C17 C18 N4 1.7(4) no
O3 C17 C18 C19 179.7(3) no
N3 C17 C18 N4 -178.1(2) no
N3 C17 C18 C19 -0.0(3) no
N4 C18 C19 C20 176.3(3) no
C17 C18 C19 C20 -1.2(3) no
C18 C19 C20 O4 -177.7(3) no
C18 C19 C20 N3 1.9(3) no
N4 C21 C22 C23 179.97(19) no
N4 C21 C26 C25 178.9(2) no
C22 C21 C26 C25 1.1(4) no
C26 C21 C22 C23 -2.2(4) no
C21 C22 C23 C24 1.5(4) no
C22 C23 C24 C25 0.3(4) no
C23 C24 C25 C26 -1.4(4) no
C24 C25 C26 C21 0.7(4) no
N3 C27 C28 C29 -176.73(18) no
N3 C27 C32 C31 177.57(18) no
C28 C27 C32 C31 -55.4(3) no
C32 C27 C28 C29 56.2(2) no
C27 C28 C29 C30 -56.8(3) no
C28 C29 C30 C31 56.9(3) no
C29 C30 C31 C32 -55.8(3) no
C30 C31 C32 C27 54.9(3) no
